data_7109125
loop_
_publ_author_name
'Xiao-Li Hu'
'Chun-Yi Sun'
'Chao Qin'
'Xin-Long Wang'
'Hai-Ning Wang'
'En-Long Zhou'
'Wen-E Li'
'Zhong-Min Su'

_publ_section_title
;
 Iodine-templated assembly of unprecedented 3d-4f metal-organic frameworks
 as photocatalysts for hydrogen generation
;
_journal_name_full Chem.Commun.
_journal_page_first 3564
_journal_paper_doi 10.1039/c3cc39173f
_journal_volume 49
_journal_year 2013
_chemical_formula_moiety 'C42 H36 Cu5 I8 N6 O34 Gd2'
_chemical_formula_sum 'C42 H36 Cu5 Gd2 I8 N6 O34'
_chemical_formula_weight 2816.17
_chemical_name_systematic
;
?
;
_space_group_IT_number 14
_symmetry_cell_setting monoclinic
_symmetry_Int_Tables_number 14
_symmetry_space_group_name_Hall '-P 2ybc'
_symmetry_space_group_name_H-M 'P 1 21/c 1'
_atom_sites_solution_hydrogens geom
_atom_sites_solution_primary direct
_atom_sites_solution_secondary difmap
_audit_creation_method SHELXL-97
_cell_angle_alpha 90.00
_cell_angle_beta 104.811(3)
_cell_angle_gamma 90.00
_cell_formula_units_Z 2
_cell_length_a 12.390(2)
_cell_length_b 13.575(3)
_cell_length_c 22.512(5)
_cell_measurement_reflns_used 17773
_cell_measurement_temperature 296(2)
_cell_measurement_theta_max 25.00
_cell_measurement_theta_min 1.70
_cell_volume 3660.6(13)
_computing_cell_refinement 'SAINT (Bruker, 1999)'
_computing_data_collection 'SMART (Bruker, 1997)'
_computing_data_reduction SAINT
_computing_molecular_graphics 'SHELXTL-PLUS (Sheldrick, 1990)'
_computing_publication_material SHELXL-97
_computing_structure_refinement 'SHELXL-97 (Sheldrick, 1997)'
_computing_structure_solution 'SHELXS-97 (Sheldrick, 1997)'
_diffrn_ambient_temperature 296(2)
_diffrn_measured_fraction_theta_full 0.996
_diffrn_measured_fraction_theta_max 0.996
_diffrn_measurement_device_type 'Bruker APEX CCD area-detector'
_diffrn_measurement_method '\w scans'
_diffrn_radiation_monochromator graphite
_diffrn_radiation_source 'fine-focus sealed tube'
_diffrn_radiation_type MoK\a
_diffrn_radiation_wavelength 0.71073
_diffrn_reflns_av_R_equivalents 0.0601
_diffrn_reflns_limit_h_max 14
_diffrn_reflns_limit_h_min -10
_diffrn_reflns_limit_k_max 14
_diffrn_reflns_limit_k_min -16
_diffrn_reflns_limit_l_max 26
_diffrn_reflns_limit_l_min -26
_diffrn_reflns_number 17773
_diffrn_reflns_theta_full 25.00
_diffrn_reflns_theta_max 25.00
_diffrn_reflns_theta_min 1.70
_exptl_absorpt_coefficient_mu 6.669
_exptl_absorpt_correction_T_max 0.2975
_exptl_absorpt_correction_T_min 0.2864
_exptl_absorpt_correction_type multi-scan
_exptl_absorpt_process_details 'SADABS (Sheldrick, 1996)'
_exptl_crystal_colour black
_exptl_crystal_density_diffrn 2.555
_exptl_crystal_density_method 'not measured'
_exptl_crystal_description block
_exptl_crystal_F_000 2598
_exptl_crystal_size_max 0.25
_exptl_crystal_size_mid 0.24
_exptl_crystal_size_min 0.24
_refine_diff_density_max 2.228
_refine_diff_density_min -1.494
_refine_diff_density_rms 0.224
_refine_ls_extinction_method none
_refine_ls_goodness_of_fit_ref 1.035
_refine_ls_hydrogen_treatment constr
_refine_ls_matrix_type full
_refine_ls_number_parameters 496
_refine_ls_number_reflns 6422
_refine_ls_number_restraints 108
_refine_ls_restrained_S_all 1.085
_refine_ls_R_factor_all 0.0715
_refine_ls_R_factor_gt 0.0513
_refine_ls_shift/su_max 0.001
_refine_ls_shift/su_mean 0.000
_refine_ls_structure_factor_coef Fsqd
_refine_ls_weighting_details 'calc w=1/[\s^2^(Fo^2^)+(0.0669P)^2^+7.6163P] where P=(Fo^2^+2Fc^2^)/3'
_refine_ls_weighting_scheme calc
_refine_ls_wR_factor_gt 0.1219
_refine_ls_wR_factor_ref 0.1347
_reflns_number_gt 4882
_reflns_number_total 6422
_reflns_threshold_expression >2sigma(I)
_cod_data_source_file c3cc39173f.txt
_cod_data_source_block www3
_cod_original_sg_symbol_H-M 'P 21/c'
_cod_database_code 7109125
_diffrn_reflns_av_uniti/neti 0.0719

loop_
_symmetry_equiv_pos_as_xyz
'x, y, z'
'-x, y+1/2, -z+1/2'
'-x, -y, -z'
'x, -y-1/2, z-1/2'

loop_
_atom_site_label
_atom_site_type_symbol
_atom_site_fract_x
_atom_site_fract_y
_atom_site_fract_z
_atom_site_U_iso_or_equiv
_atom_site_adp_type
_atom_site_occupancy
_atom_site_symmetry_multiplicity
_atom_site_calc_flag
_atom_site_refinement_flags
_atom_site_disorder_assembly
_atom_site_disorder_group
Gd1 Gd 0.25688(3) 0.49062(3) 0.487000(17) 0.01268(14) Uani 1 1 d . . .
Cu1 Cu 0.01292(8) 0.39812(7) 0.52802(5) 0.0168(2) Uani 1 1 d . . .
Cu2A Cu 0.6131(5) 0.3167(3) 0.2440(2) 0.0312(11) Uani 0.50 1 d PU . 1
Cu2B Cu 0.6223(5) 0.2848(3) 0.2569(2) 0.0284(10) Uani 0.50 1 d PU . 2
Cu3A Cu 0.5069(3) 0.0003(3) 0.51284(15) 0.0133(8) Uani 0.40 1 d PU . 1
Cu3B Cu 0.4787(9) -0.0016(8) 0.4622(6) 0.013(3) Uani 0.10 1 d PU . 2
I1A I 0.0723(4) 0.5574(5) 0.1713(3) 0.0764(10) Uani 0.50 1 d P A 1
I2A I 0.3457(4) 0.5959(3) 0.1760(2) 0.0794(12) Uani 0.40 1 d P B 1
I3A I 0.5878(3) 0.56712(18) 0.17196(15) 0.0656(7) Uani 0.50 1 d P B 1
I4A I 0.8168(4) 0.5680(6) 0.1748(4) 0.0911(14) Uani 0.50 1 d P B 1
I1B I 0.1051(5) 0.5477(7) 0.1684(4) 0.1037(18) Uani 0.50 1 d P C 2
I2B I 0.3347(2) 0.54761(19) 0.17298(12) 0.0720(6) Uani 0.60 1 d P C 2
I3B I 0.5796(2) 0.5151(2) 0.16988(16) 0.0739(8) Uani 0.50 1 d P . 2
I4B I 0.8513(4) 0.5507(5) 0.1738(3) 0.0742(10) Uani 0.50 1 d P D 2
C1 C 0.3897(8) 0.2828(8) 0.2266(5) 0.038(3) Uani 1 1 d . . .
C2 C 0.2793(10) 0.2883(10) 0.2277(6) 0.060(3) Uani 1 1 d U . .
H2A H 0.2227 0.2633 0.1957 0.072 Uiso 1 1 calc R . .
C3 C 0.2564(10) 0.3325(9) 0.2783(5) 0.057(3) Uani 1 1 d U . .
H3A H 0.1826 0.3378 0.2803 0.068 Uiso 1 1 calc R . .
C4 C 0.3395(7) 0.3688(7) 0.3255(4) 0.030(2) Uani 1 1 d . . .
C5 C 0.4490(8) 0.3627(7) 0.3192(4) 0.031(2) Uani 1 1 d . . .
H5A H 0.5065 0.3899 0.3497 0.037 Uiso 1 1 calc R . .
C6 C 0.4268(8) 0.2352(8) 0.1746(5) 0.042(3) Uani 1 1 d . . .
C7 C 0.3107(7) 0.4129(6) 0.3802(4) 0.0232(19) Uani 1 1 d . . .
C8 C 0.1546(8) 0.8213(7) 0.2356(4) 0.035(2) Uani 1 1 d . . .
C9 C 0.0495(9) 0.8136(8) 0.2413(5) 0.047(3) Uani 1 1 d U . .
H9A H -0.0104 0.8406 0.2123 0.056 Uiso 1 1 calc R . .
C10 C 0.0340(9) 0.7635(8) 0.2928(5) 0.049(3) Uani 1 1 d U . .
H10A H -0.0369 0.7598 0.2995 0.058 Uiso 1 1 calc R . .
C11 C 0.1230(7) 0.7197(6) 0.3334(4) 0.0238(19) Uani 1 1 d . . .
C12 C 0.2263(8) 0.7294(7) 0.3217(4) 0.033(2) Uani 1 1 d . . .
H12A H 0.2872 0.6994 0.3484 0.039 Uiso 1 1 calc R . .
C13 C 0.1858(8) 0.8719(7) 0.1829(4) 0.035(2) Uani 1 1 d U . .
C14 C 0.1122(7) 0.6599(6) 0.3869(4) 0.0212(19) Uani 1 1 d . . .
C15 C 0.2814(8) -0.0344(6) 0.4996(5) 0.034(2) Uani 1 1 d . . .
C16 C 0.1743(9) -0.0221(7) 0.4997(6) 0.045(3) Uani 1 1 d U . .
H16A H 0.1276 -0.0760 0.4987 0.054 Uiso 1 1 calc R . .
C17 C 0.1347(8) 0.0737(7) 0.5014(5) 0.038(2) Uani 1 1 d U . .
H17A H 0.0613 0.0841 0.5029 0.046 Uiso 1 1 calc R . .
C18 C 0.2027(7) 0.1514(6) 0.5008(4) 0.026(2) Uani 1 1 d . . .
C19 C 0.3120(8) 0.1326(6) 0.5007(5) 0.036(2) Uani 1 1 d . . .
H19A H 0.3602 0.1853 0.5014 0.043 Uiso 1 1 calc R . .
C20 C 0.1653(7) 0.2562(6) 0.5016(4) 0.0209(19) Uani 1 1 d . . .
C21 C 0.3357(8) -0.1326(7) 0.4978(6) 0.048(3) Uani 1 1 d . . .
N1 N 0.4737(6) 0.3196(6) 0.2715(3) 0.0325(19) Uani 1 1 d . . .
N2 N 0.2429(6) 0.7795(6) 0.2742(3) 0.0306(18) Uani 1 1 d . . .
N3 N 0.3503(7) 0.0419(5) 0.4997(4) 0.0355(19) Uani 1 1 d U . .
O1 O 0.5294(6) 0.2360(5) 0.1787(3) 0.0446(18) Uani 1 1 d U . .
O2 O 0.3546(6) 0.1977(6) 0.1321(3) 0.052(2) Uani 1 1 d U . .
O3 O 0.3872(5) 0.4473(5) 0.4236(3) 0.0311(15) Uani 1 1 d . . .
O4 O 0.2107(5) 0.4166(5) 0.3812(3) 0.0301(15) Uani 1 1 d . . .
O5 O 0.1117(7) 0.9161(7) 0.1441(4) 0.066(2) Uani 1 1 d U . .
O6 O 0.2848(6) 0.8678(5) 0.1801(3) 0.0418(17) Uani 1 1 d U . .
O7 O 0.1961(5) 0.6153(4) 0.4149(3) 0.0251(14) Uani 1 1 d . . .
O8 O 0.0173(5) 0.6624(4) 0.3997(3) 0.0317(15) Uani 1 1 d . . .
O9 O 0.2823(6) -0.2093(5) 0.4964(4) 0.0492(19) Uani 1 1 d U . .
O10 O 0.4384(6) -0.1315(5) 0.4975(4) 0.052(2) Uani 1 1 d U . .
O11 O 0.0682(5) 0.2703(4) 0.5087(3) 0.0314(15) Uani 1 1 d . . .
O12 O 0.2325(5) 0.3209(4) 0.4950(3) 0.0247(14) Uani 1 1 d . . .
O13 O 0.0563(4) 0.4731(4) 0.4624(2) 0.0153(12) Uani 1 1 d . . .
H9 H 0.0333 0.4438 0.4208 0.023 Uiso 1 1 d R . .
O1W O 0.3991(5) 0.6194(4) 0.5099(4) 0.0394(17) Uani 1 1 d . . .
H1 H 0.3998 0.6558 0.4718 0.059 Uiso 1 1 d R . .
H2 H 0.3814 0.6656 0.5402 0.059 Uiso 1 1 d R . .
O2W O 0.4250(5) 0.4300(5) 0.5591(3) 0.0422(18) Uani 1 1 d . . .
H3 H 0.4893 0.4720 0.5567 0.063 Uiso 1 1 d R . .
H4 H 0.4150 0.4321 0.6014 0.063 Uiso 1 1 d R . .
O3W O 0.2038(5) 0.4473(4) 0.5850(3) 0.0289(14) Uani 1 1 d . . .
H5 H 0.2054 0.5041 0.6129 0.043 Uiso 1 1 d R . .
H6 H 0.2482 0.3924 0.6081 0.043 Uiso 1 1 d R . .
O4W O 0.1803(5) 0.6366(4) 0.5344(3) 0.0324(16) Uani 1 1 d . . .
H7 H 0.2097 0.7015 0.5257 0.049 Uiso 1 1 d R . .
H8 H 0.1888 0.6298 0.5792 0.049 Uiso 1 1 d R . .

loop_
_atom_site_aniso_label
_atom_site_aniso_U_11
_atom_site_aniso_U_22
_atom_site_aniso_U_33
_atom_site_aniso_U_23
_atom_site_aniso_U_13
_atom_site_aniso_U_12
Gd1 0.0150(2) 0.0107(2) 0.0163(2) 0.00077(16) 0.01119(16) 0.00110(16)
Cu1 0.0196(5) 0.0108(5) 0.0261(5) 0.0060(4) 0.0170(4) 0.0042(4)
Cu2A 0.0248(16) 0.043(2) 0.031(2) -0.0182(16) 0.0171(15) -0.0015(18)
Cu2B 0.0226(16) 0.038(2) 0.0303(19) -0.0151(15) 0.0174(14) -0.0010(16)
Cu3A 0.0141(10) 0.0120(9) 0.0136(14) -0.0006(10) 0.0029(10) 0.0019(7)
Cu3B 0.014(3) 0.013(3) 0.013(3) 0.0001(11) 0.0030(12) 0.0002(11)
I1A 0.059(3) 0.087(2) 0.089(2) -0.0071(15) 0.030(2) -0.005(2)
I2A 0.0523(16) 0.067(2) 0.129(3) -0.025(2) 0.0426(17) -0.0167(19)
I3A 0.0553(13) 0.0670(16) 0.0799(15) -0.0017(15) 0.0270(11) 0.0028(15)
I4A 0.058(3) 0.116(3) 0.109(2) 0.003(2) 0.039(2) 0.015(2)
I1B 0.057(3) 0.134(3) 0.132(3) -0.019(2) 0.046(2) 0.006(2)
I2B 0.0551(13) 0.0893(18) 0.0758(13) -0.0002(14) 0.0245(10) 0.0081(14)
I3B 0.0446(11) 0.087(2) 0.0980(18) 0.0049(19) 0.0318(12) -0.0026(16)
I4B 0.060(3) 0.091(2) 0.0784(17) 0.0092(15) 0.032(2) 0.008(2)
C1 0.024(5) 0.053(6) 0.043(6) -0.024(5) 0.017(5) -0.010(5)
C2 0.051(5) 0.079(5) 0.053(5) -0.025(4) 0.021(4) 0.000(4)
C3 0.043(5) 0.076(5) 0.056(5) -0.019(4) 0.023(4) 0.001(4)
C4 0.022(5) 0.043(6) 0.027(5) -0.021(4) 0.010(4) -0.004(4)
C5 0.023(5) 0.042(6) 0.032(5) -0.016(4) 0.017(4) -0.004(4)
C6 0.029(5) 0.061(7) 0.039(6) -0.032(5) 0.015(5) -0.009(5)
C7 0.024(5) 0.028(5) 0.025(5) 0.001(4) 0.018(4) 0.004(4)
C8 0.030(5) 0.049(6) 0.029(5) 0.021(5) 0.014(5) -0.001(5)
C9 0.038(4) 0.059(5) 0.046(4) 0.024(4) 0.014(4) 0.000(4)
C10 0.040(4) 0.062(5) 0.050(5) 0.020(4) 0.022(4) -0.003(4)
C11 0.027(5) 0.026(5) 0.021(5) 0.013(4) 0.012(4) 0.005(4)
C12 0.025(5) 0.047(6) 0.029(5) 0.024(4) 0.014(4) 0.010(5)
C13 0.032(4) 0.049(4) 0.029(4) 0.019(3) 0.012(3) 0.002(4)
C14 0.025(5) 0.022(4) 0.021(4) 0.004(3) 0.015(4) 0.004(4)
C15 0.036(5) 0.012(4) 0.060(7) 0.000(4) 0.026(5) 0.000(4)
C16 0.038(4) 0.033(4) 0.067(5) 0.003(4) 0.020(4) -0.004(4)
C17 0.029(4) 0.029(4) 0.058(5) -0.001(4) 0.013(4) 0.003(3)
C18 0.024(5) 0.017(4) 0.042(6) 0.001(4) 0.019(4) 0.003(4)
C19 0.032(5) 0.012(4) 0.072(7) 0.002(4) 0.031(5) 0.002(4)
C20 0.026(5) 0.010(4) 0.033(5) 0.002(3) 0.019(4) 0.007(4)
C21 0.030(6) 0.015(5) 0.110(10) -0.003(5) 0.041(6) -0.003(4)
N1 0.031(4) 0.040(5) 0.031(5) -0.014(4) 0.017(4) -0.004(4)
N2 0.025(4) 0.045(5) 0.027(4) 0.017(4) 0.016(4) 0.004(4)
N3 0.030(3) 0.021(3) 0.060(4) 0.002(3) 0.019(3) 0.001(3)
O1 0.034(3) 0.063(4) 0.043(3) -0.026(3) 0.021(3) -0.004(3)
O2 0.043(4) 0.068(4) 0.049(4) -0.030(3) 0.021(3) -0.006(3)
O3 0.017(3) 0.051(4) 0.028(4) -0.018(3) 0.012(3) -0.006(3)
O4 0.027(3) 0.040(4) 0.028(3) -0.015(3) 0.015(3) -0.007(3)
O5 0.052(4) 0.092(4) 0.059(4) 0.036(4) 0.023(3) 0.000(4)
O6 0.032(3) 0.059(4) 0.041(3) 0.019(3) 0.021(3) -0.001(3)
O7 0.024(3) 0.025(3) 0.032(3) 0.018(3) 0.017(3) 0.007(3)
O8 0.026(3) 0.037(4) 0.038(4) 0.022(3) 0.021(3) 0.009(3)
O9 0.042(3) 0.029(3) 0.080(4) 0.000(3) 0.023(3) 0.000(3)
O10 0.042(4) 0.030(3) 0.089(4) -0.001(3) 0.025(3) 0.005(3)
O11 0.030(4) 0.015(3) 0.058(4) 0.002(3) 0.028(3) 0.002(3)
O12 0.027(3) 0.008(3) 0.046(4) -0.002(2) 0.023(3) 0.000(2)
O13 0.020(3) 0.015(3) 0.015(3) -0.002(2) 0.011(2) -0.003(2)
O1W 0.026(3) 0.014(3) 0.075(5) -0.003(3) 0.008(4) -0.002(3)
O2W 0.023(3) 0.057(5) 0.046(4) 0.031(4) 0.008(3) -0.004(3)
O3W 0.038(4) 0.027(3) 0.028(3) 0.002(3) 0.020(3) 0.011(3)
O4W 0.051(4) 0.020(3) 0.036(4) -0.002(3) 0.029(4) -0.006(3)

loop_
_atom_type_symbol
_atom_type_description
_atom_type_scat_dispersion_real
_atom_type_scat_dispersion_imag
_atom_type_scat_source
C C 0.0033 0.0016 'International Tables Vol C Tables 4.2.6.8 and 6.1.1.4'
H H 0.0000 0.0000 'International Tables Vol C Tables 4.2.6.8 and 6.1.1.4'
Cu Cu 0.3201 1.2651 'International Tables Vol C Tables 4.2.6.8 and 6.1.1.4'
I I -0.4742 1.8119 'International Tables Vol C Tables 4.2.6.8 and 6.1.1.4'
N N 0.0061 0.0033 'International Tables Vol C Tables 4.2.6.8 and 6.1.1.4'
O O 0.0106 0.0060 'International Tables Vol C Tables 4.2.6.8 and 6.1.1.4'
Gd Gd -0.1653 3.9035 'International Tables Vol C Tables 4.2.6.8 and 6.1.1.4'

loop_
_geom_angle_atom_site_label_1
_geom_angle_atom_site_label_2
_geom_angle_atom_site_label_3
_geom_angle
_geom_angle_site_symmetry_1
_geom_angle_site_symmetry_3
O7 Gd1 O12 138.1(2) . .
O7 Gd1 O13 77.40(18) . .
O12 Gd1 O13 76.99(18) . .
O7 Gd1 O2W 141.1(2) . .
O12 Gd1 O2W 73.8(2) . .
O13 Gd1 O2W 140.77(19) . .
O7 Gd1 O1W 73.4(2) . .
O12 Gd1 O1W 142.2(2) . .
O13 Gd1 O1W 139.75(18) . .
O2W Gd1 O1W 69.7(2) . .
O7 Gd1 O3 85.0(2) . .
O12 Gd1 O3 85.8(2) . .
O13 Gd1 O3 128.83(18) . .
O2W Gd1 O3 74.4(2) . .
O1W Gd1 O3 75.6(2) . .
O7 Gd1 O4 71.1(2) . .
O12 Gd1 O4 71.1(2) . .
O13 Gd1 O4 76.83(18) . .
O2W Gd1 O4 116.4(2) . .
O1W Gd1 O4 117.6(2) . .
O3 Gd1 O4 52.00(19) . .
O7 Gd1 O3W 131.80(19) . .
O12 Gd1 O3W 68.60(19) . .
O13 Gd1 O3W 72.25(19) . .
O2W Gd1 O3W 73.1(2) . .
O1W Gd1 O3W 108.5(2) . .
O3 Gd1 O3W 143.0(2) . .
O4 Gd1 O3W 133.4(2) . .
O7 Gd1 O4W 68.8(2) . .
O12 Gd1 O4W 131.71(18) . .
O13 Gd1 O4W 72.57(19) . .
O2W Gd1 O4W 109.3(2) . .
O1W Gd1 O4W 71.4(2) . .
O3 Gd1 O4W 142.3(2) . .
O4 Gd1 O4W 133.6(2) . .
O3W Gd1 O4W 66.89(18) . .
O7 Gd1 C7 77.6(2) . .
O12 Gd1 C7 76.3(2) . .
O13 Gd1 C7 102.6(2) . .
O2W Gd1 C7 95.3(2) . .
O1W Gd1 C7 97.5(2) . .
O3 Gd1 C7 26.2(2) . .
O4 Gd1 C7 25.8(2) . .
O3W Gd1 C7 144.8(2) . .
O4W Gd1 C7 146.4(2) . .
O8 Cu1 O11 88.0(3) 3_566 .
O8 Cu1 O13 172.0(3) 3_566 .
O11 Cu1 O13 96.5(2) . .
O8 Cu1 O13 95.8(2) 3_566 3_566
O11 Cu1 O13 172.9(3) . 3_566
O13 Cu1 O13 80.5(2) . 3_566
O8 Cu1 Cu1 135.54(19) 3_566 3_566
O11 Cu1 Cu1 136.46(18) . 3_566
O13 Cu1 Cu1 40.31(14) . 3_566
O13 Cu1 Cu1 40.19(14) 3_566 3_566
O1 Cu2A O6 165.6(4) . 2_645
O1 Cu2A N1 84.6(4) . .
O6 Cu2A N1 98.1(4) 2_645 .
O1 Cu2A N2 92.0(4) . 2_645
O6 Cu2A N2 81.8(3) 2_645 2_645
N1 Cu2A N2 165.4(4) . 2_645
O6 Cu2B O1 162.9(4) 2_645 .
O6 Cu2B N2 83.3(3) 2_645 2_645
O1 Cu2B N2 91.4(4) . 2_645
O6 Cu2B N1 98.1(4) 2_645 .
O1 Cu2B N1 82.7(3) . .
N2 Cu2B N1 164.3(4) 2_645 .
Cu3A Cu3A O10 84.9(8) 3_656 3_656
Cu3A Cu3A N3 84.0(8) 3_656 3_656
O10 Cu3A N3 83.9(3) 3_656 3_656
Cu3A Cu3A N3 79.6(8) 3_656 .
O10 Cu3A N3 94.6(3) 3_656 .
N3 Cu3A N3 163.6(2) 3_656 .
Cu3A Cu3A O10 78.6(8) 3_656 .
O10 Cu3A O10 163.6(2) 3_656 .
N3 Cu3A O10 94.3(3) 3_656 .
N3 Cu3A O10 82.6(3) . .
Cu3B Cu3B O10 70.5(8) 3_656 .
Cu3B Cu3B N3 69.3(8) 3_656 .
O10 Cu3B N3 78.3(5) . .
Cu3B Cu3B N3 64.6(7) 3_656 3_656
O10 Cu3B N3 86.5(5) . 3_656
N3 Cu3B N3 133.9(7) . 3_656
Cu3B Cu3B O10 63.4(7) 3_656 3_656
O10 Cu3B O10 133.9(7) . 3_656
N3 Cu3B O10 85.5(5) . 3_656
N3 Cu3B O10 74.4(5) 3_656 3_656
Cu3B Cu3B I3B 172.8(10) 3_656 2_645
O10 Cu3B I3B 116.5(5) . 2_645
N3 Cu3B I3B 112.5(5) . 2_645
N3 Cu3B I3B 113.2(5) 3_656 2_645
O10 Cu3B I3B 109.5(5) 3_656 2_645
I4A I3A I2A 171.9(2) . .
I1B I2B I3B 171.2(2) . .
Cu3B I3B I2B 92.6(2) 2_655 .
N1 C1 C2 123.2(9) . .
N1 C1 C6 114.2(8) . .
C2 C1 C6 122.6(9) . .
C1 C2 C3 116.9(11) . .
C1 C2 H2A 121.5 . .
C3 C2 H2A 121.5 . .
C4 C3 C2 121.6(11) . .
C4 C3 H3A 119.2 . .
C2 C3 H3A 119.2 . .
C3 C4 C5 117.2(8) . .
C3 C4 C7 119.5(8) . .
C5 C4 C7 123.3(8) . .
N1 C5 C4 122.5(9) . .
N1 C5 H5A 118.7 . .
C4 C5 H5A 118.7 . .
O2 C6 O1 125.5(9) . .
O2 C6 C1 118.1(8) . .
O1 C6 C1 116.4(8) . .
O4 C7 O3 121.6(7) . .
O4 C7 C4 118.7(8) . .
O3 C7 C4 119.7(7) . .
O4 C7 Gd1 61.5(4) . .
O3 C7 Gd1 60.2(4) . .
C4 C7 Gd1 178.0(6) . .
N2 C8 C9 123.8(8) . .
N2 C8 C13 112.0(8) . .
C9 C8 C13 124.1(9) . .
C8 C9 C10 117.3(10) . .
C8 C9 H9A 121.4 . .
C10 C9 H9A 121.4 . .
C11 C10 C9 120.3(10) . .
C11 C10 H10A 119.9 . .
C9 C10 H10A 119.9 . .
C10 C11 C12 117.3(8) . .
C10 C11 C14 123.5(8) . .
C12 C11 C14 119.1(8) . .
N2 C12 C11 123.1(8) . .
N2 C12 H12A 118.4 . .
C11 C12 H12A 118.4 . .
O5 C13 O6 122.9(8) . .
O5 C13 C8 118.7(8) . .
O6 C13 C8 118.3(8) . .
O7 C14 O8 127.0(7) . .
O7 C14 C11 116.5(7) . .
O8 C14 C11 116.5(8) . .
C16 C15 N3 122.3(8) . .
C16 C15 C21 124.3(8) . .
N3 C15 C21 113.4(8) . .
C15 C16 C17 118.2(9) . .
C15 C16 H16A 120.9 . .
C17 C16 H16A 120.9 . .
C18 C17 C16 120.2(9) . .
C18 C17 H17A 119.9 . .
C16 C17 H17A 119.9 . .
C17 C18 C19 118.0(8) . .
C17 C18 C20 123.0(8) . .
C19 C18 C20 118.9(8) . .
N3 C19 C18 122.0(8) . .
N3 C19 H19A 119.0 . .
C18 C19 H19A 119.0 . .
O12 C20 O11 126.4(7) . .
O12 C20 C18 116.7(7) . .
O11 C20 C18 116.8(7) . .
O9 C21 O10 122.7(9) . .
O9 C21 C15 120.8(8) . .
O10 C21 C15 116.5(8) . .
C5 N1 C1 118.5(8) . .
C5 N1 Cu2A 131.5(7) . .
C1 N1 Cu2A 109.1(6) . .
C5 N1 Cu2B 130.4(7) . .
C1 N1 Cu2B 110.8(6) . .
Cu2A N1 Cu2B 14.91(18) . .
C12 N2 C8 118.1(8) . .
C12 N2 Cu2B 128.7(7) . 2_655
C8 N2 Cu2B 112.3(6) . 2_655
C12 N2 Cu2A 128.8(7) . 2_655
C8 N2 Cu2A 112.6(6) . 2_655
Cu2B N2 Cu2A 14.99(18) 2_655 2_655
C19 N3 C15 119.2(8) . .
C19 N3 Cu3A 128.3(6) . 3_656
C15 N3 Cu3A 112.0(6) . 3_656
C19 N3 Cu3A 127.5(7) . .
C15 N3 Cu3A 112.4(6) . .
Cu3A N3 Cu3A 16.4(2) 3_656 .
C19 N3 Cu3B 126.1(7) . .
C15 N3 Cu3B 109.5(7) . .
Cu3A N3 Cu3B 15.2(3) 3_656 .
Cu3A N3 Cu3B 31.6(4) . .
C19 N3 Cu3B 123.6(7) . 3_656
C15 N3 Cu3B 111.5(7) . 3_656
Cu3A N3 Cu3B 30.9(4) 3_656 3_656
Cu3A N3 Cu3B 14.5(3) . 3_656
Cu3B N3 Cu3B 46.1(7) . 3_656
C6 O1 Cu2A 113.8(6) . .
C6 O1 Cu2B 115.1(6) . .
Cu2A O1 Cu2B 15.33(18) . .
C7 O3 Gd1 93.6(4) . .
C7 O4 Gd1 92.7(5) . .
C13 O6 Cu2B 113.3(6) . 2_655
C13 O6 Cu2A 113.2(6) . 2_655
Cu2B O6 Cu2A 15.17(18) 2_655 2_655
C14 O7 Gd1 142.7(5) . .
C14 O8 Cu1 124.2(5) . 3_566
C21 O10 Cu3A 113.0(6) . 3_656
C21 O10 Cu3A 113.3(6) . .
Cu3A O10 Cu3A 16.4(2) 3_656 .
C21 O10 Cu3B 110.8(7) . .
Cu3A O10 Cu3B 15.4(3) 3_656 .
Cu3A O10 Cu3B 31.8(4) . .
C21 O10 Cu3B 112.1(7) . 3_656
Cu3A O10 Cu3B 30.7(4) 3_656 3_656
Cu3A O10 Cu3B 14.3(3) . 3_656
Cu3B O10 Cu3B 46.1(7) . 3_656
C20 O11 Cu1 124.0(5) . .
C20 O12 Gd1 144.0(5) . .
Cu1 O13 Cu1 99.5(2) . 3_566
Cu1 O13 Gd1 109.9(2) . .
Cu1 O13 Gd1 109.7(2) 3_566 .
Cu1 O13 H9 115.6 . .
Cu1 O13 H9 115.4 3_566 .
Gd1 O13 H9 106.7 . .
Gd1 O1W H1 109.9 . .
Gd1 O1W H2 108.8 . .
H1 O1W H2 109.5 . .
Gd1 O2W H3 109.4 . .
Gd1 O2W H4 109.5 . .
H3 O2W H4 109.5 . .
Gd1 O3W H5 113.9 . .
Gd1 O3W H6 113.6 . .
H5 O3W H6 109.5 . .
Gd1 O4W H7 114.4 . .
Gd1 O4W H8 113.6 . .
H7 O4W H8 109.5 . .

loop_
_geom_bond_atom_site_label_1
_geom_bond_atom_site_label_2
_geom_bond_distance
_geom_bond_site_symmetry_2
Gd1 O7 2.332(5) .
Gd1 O12 2.336(5) .
Gd1 O13 2.415(5) .
Gd1 O2W 2.434(6) .
Gd1 O1W 2.442(6) .
Gd1 O3 2.484(5) .
Gd1 O4 2.514(6) .
Gd1 O3W 2.527(6) .
Gd1 O4W 2.546(6) .
Gd1 C7 2.857(8) .
Cu1 O8 1.943(5) 3_566
Cu1 O11 1.955(6) .
Cu1 O13 1.978(5) .
Cu1 O13 1.983(5) 3_566
Cu1 Cu1 3.0229(19) 3_566
Cu2A O1 1.912(8) .
Cu2A O6 1.974(8) 2_645
Cu2A N1 1.978(9) .
Cu2A N2 1.995(9) 2_645
Cu2B O6 1.942(8) 2_645
Cu2B O1 1.956(8) .
Cu2B N2 1.971(9) 2_645
Cu2B N1 2.008(9) .
Cu3A Cu3A 0.559(7) 3_656
Cu3A O10 1.942(8) 3_656
Cu3A N3 1.948(9) 3_656
Cu3A N3 1.969(9) .
Cu3A O10 1.973(8) .
Cu3B Cu3B 1.65(3) 3_656
Cu3B O10 2.049(13) .
Cu3B N3 2.070(13) .
Cu3B N3 2.143(14) 3_656
Cu3B O10 2.160(13) 3_656
Cu3B I3B 2.883(14) 2_645
I2A I3A 3.049(5) .
I3A I4A 2.822(5) .
I1B I2B 2.820(5) .
I2B I3B 3.085(4) .
I3B Cu3B 2.883(14) 2_655
C1 N1 1.348(12) .
C1 C2 1.376(14) .
C1 C6 1.509(12) .
C2 C3 1.380(15) .
C2 H2A 0.9300 .
C3 C4 1.369(14) .
C3 H3A 0.9300 .
C4 C5 1.401(12) .
C4 C7 1.493(11) .
C5 N1 1.326(11) .
C5 H5A 0.9300 .
C6 O2 1.240(11) .
C6 O1 1.250(11) .
C7 O4 1.246(10) .
C7 O3 1.264(10) .
C8 N2 1.337(12) .
C8 C9 1.346(14) .
C8 C13 1.504(12) .
C9 C10 1.398(14) .
C9 H9A 0.9300 .
C10 C11 1.375(13) .
C10 H10A 0.9300 .
C11 C12 1.377(12) .
C11 C14 1.487(10) .
C12 N2 1.327(10) .
C12 H12A 0.9300 .
C13 O5 1.247(12) .
C13 O6 1.246(11) .
C14 O7 1.229(10) .
C14 O8 1.281(10) .
C15 C16 1.338(14) .
C15 N3 1.342(11) .
C15 C21 1.499(12) .
C16 C17 1.393(13) .
C16 H16A 0.9300 .
C17 C18 1.353(12) .
C17 H17A 0.9300 .
C18 C19 1.378(12) .
C18 C20 1.498(11) .
C19 N3 1.322(11) .
C19 H19A 0.9300 .
C20 O12 1.245(9) .
C20 O11 1.268(10) .
C21 O9 1.230(11) .
C21 O10 1.274(11) .
N2 Cu2B 1.971(9) 2_655
N2 Cu2A 1.995(9) 2_655
N3 Cu3A 1.948(9) 3_656
N3 Cu3B 2.143(14) 3_656
O6 Cu2B 1.942(8) 2_655
O6 Cu2A 1.974(8) 2_655
O8 Cu1 1.943(5) 3_566
O10 Cu3A 1.942(8) 3_656
O10 Cu3B 2.160(13) 3_656
O13 Cu1 1.983(5) 3_566
O13 H9 0.9909 .
O1W H1 0.9917 .
O1W H2 0.9921 .
O2W H3 0.9923 .
O2W H4 0.9918 .
O3W H5 0.9918 .
O3W H6 0.9916 .
O4W H7 0.9921 .
O4W H8 0.9914 .

loop_
_geom_torsion_atom_site_label_1
_geom_torsion_atom_site_label_2
_geom_torsion_atom_site_label_3
_geom_torsion_atom_site_label_4
_geom_torsion
_geom_torsion_site_symmetry_1
_geom_torsion_site_symmetry_4
I1B I2B I3B Cu3B 63.9(15) . 2_655
N1 C1 C2 C3 -1(2) . .
C6 C1 C2 C3 179.2(11) . .
C1 C2 C3 C4 0(2) . .
C2 C3 C4 C5 2.5(18) . .
C2 C3 C4 C7 -177.9(11) . .
C3 C4 C5 N1 -3.3(16) . .
C7 C4 C5 N1 177.1(9) . .
N1 C1 C6 O2 178.5(10) . .
C2 C1 C6 O2 -1.8(19) . .
N1 C1 C6 O1 -0.5(16) . .
C2 C1 C6 O1 179.2(12) . .
C3 C4 C7 O4 -0.8(14) . .
C5 C4 C7 O4 178.8(9) . .
C3 C4 C7 O3 -179.3(10) . .
C5 C4 C7 O3 0.3(15) . .
C3 C4 C7 Gd1 94(18) . .
C5 C4 C7 Gd1 -87(18) . .
O7 Gd1 C7 O4 -72.0(5) . .
O12 Gd1 C7 O4 74.8(5) . .
O13 Gd1 C7 O4 1.8(5) . .
O2W Gd1 C7 O4 146.7(5) . .
O1W Gd1 C7 O4 -143.1(5) . .
O3 Gd1 C7 O4 -176.2(9) . .
O3W Gd1 C7 O4 78.8(6) . .
O4W Gd1 C7 O4 -75.7(7) . .
O7 Gd1 C7 O3 104.2(5) . .
O12 Gd1 C7 O3 -109.0(5) . .
O13 Gd1 C7 O3 178.0(5) . .
O2W Gd1 C7 O3 -37.1(5) . .
O1W Gd1 C7 O3 33.1(5) . .
O4 Gd1 C7 O3 176.2(9) . .
O3W Gd1 C7 O3 -104.9(6) . .
O4W Gd1 C7 O3 100.6(6) . .
O7 Gd1 C7 C4 -168(18) . .
O12 Gd1 C7 C4 -21(18) . .
O13 Gd1 C7 C4 -94(18) . .
O2W Gd1 C7 C4 51(18) . .
O1W Gd1 C7 C4 121(18) . .
O3 Gd1 C7 C4 88(18) . .
O4 Gd1 C7 C4 -96(18) . .
O3W Gd1 C7 C4 -17(18) . .
O4W Gd1 C7 C4 -171(17) . .
N2 C8 C9 C10 3.7(18) . .
C13 C8 C9 C10 179.4(10) . .
C8 C9 C10 C11 -3.5(17) . .
C9 C10 C11 C12 1.3(16) . .
C9 C10 C11 C14 -176.0(10) . .
C10 C11 C12 N2 0.9(16) . .
C14 C11 C12 N2 178.4(9) . .
N2 C8 C13 O5 -178.3(10) . .
C9 C8 C13 O5 5.5(18) . .
N2 C8 C13 O6 1.6(14) . .
C9 C8 C13 O6 -174.6(11) . .
C10 C11 C14 O7 171.4(9) . .
C12 C11 C14 O7 -5.9(13) . .
C10 C11 C14 O8 -10.2(14) . .
C12 C11 C14 O8 172.4(9) . .
N3 C15 C16 C17 -1.5(17) . .
C21 C15 C16 C17 -179.9(11) . .
C15 C16 C17 C18 2.2(17) . .
C16 C17 C18 C19 -2.3(16) . .
C16 C17 C18 C20 179.1(10) . .
C17 C18 C19 N3 1.7(16) . .
C20 C18 C19 N3 -179.6(9) . .
C17 C18 C20 O12 -173.4(9) . .
C19 C18 C20 O12 8.0(13) . .
C17 C18 C20 O11 6.4(14) . .
C19 C18 C20 O11 -172.2(9) . .
C16 C15 C21 O9 0(2) . .
N3 C15 C21 O9 -178.7(11) . .
C16 C15 C21 O10 179.5(12) . .
N3 C15 C21 O10 1.0(16) . .
C4 C5 N1 C1 1.9(15) . .
C4 C5 N1 Cu2A 169.7(8) . .
C4 C5 N1 Cu2B -170.6(8) . .
C2 C1 N1 C5 0.4(17) . .
C6 C1 N1 C5 -179.9(9) . .
C2 C1 N1 Cu2A -170.0(11) . .
C6 C1 N1 Cu2A 9.8(12) . .
C2 C1 N1 Cu2B 174.3(10) . .
C6 C1 N1 Cu2B -6.0(12) . .
O1 Cu2A N1 C5 179.6(10) . .
O6 Cu2A N1 C5 13.9(10) 2_645 .
N2 Cu2A N1 C5 102.4(18) 2_645 .
O1 Cu2A N1 C1 -11.7(7) . .
O6 Cu2A N1 C1 -177.5(7) 2_645 .
N2 Cu2A N1 C1 -88.9(18) 2_645 .
O1 Cu2A N1 Cu2B 87.5(11) . .
O6 Cu2A N1 Cu2B -78.2(11) 2_645 .
N2 Cu2A N1 Cu2B 10.3(12) 2_645 .
O6 Cu2B N1 C5 -16.7(10) 2_645 .
O1 Cu2B N1 C5 -179.5(9) . .
N2 Cu2B N1 C5 -110.7(16) 2_645 .
O6 Cu2B N1 C1 170.3(7) 2_645 .
O1 Cu2B N1 C1 7.5(7) . .
N2 Cu2B N1 C1 76.4(17) 2_645 .
O6 Cu2B N1 Cu2A 84.2(11) 2_645 .
O1 Cu2B N1 Cu2A -78.6(11) . .
N2 Cu2B N1 Cu2A -9.8(11) 2_645 .
C11 C12 N2 C8 -0.9(15) . .
C11 C12 N2 Cu2B -169.7(7) . 2_655
C11 C12 N2 Cu2A 171.0(7) . 2_655
C9 C8 N2 C12 -1.5(16) . .
C13 C8 N2 C12 -177.7(9) . .
C9 C8 N2 Cu2B 169.1(10) . 2_655
C13 C8 N2 Cu2B -7.2(11) . 2_655
C9 C8 N2 Cu2A -174.7(10) . 2_655
C13 C8 N2 Cu2A 9.1(11) . 2_655
C18 C19 N3 C15 -1.0(16) . .
C18 C19 N3 Cu3A 169.9(8) . 3_656
C18 C19 N3 Cu3A -169.3(8) . .
C18 C19 N3 Cu3B 151.0(9) . .
C18 C19 N3 Cu3B -152.1(9) . 3_656
C16 C15 N3 C19 0.9(16) . .
C21 C15 N3 C19 179.4(10) . .
C16 C15 N3 Cu3A -171.4(10) . 3_656
C21 C15 N3 Cu3A 7.2(12) . 3_656
C16 C15 N3 Cu3A 170.9(10) . .
C21 C15 N3 Cu3A -10.6(12) . .
C16 C15 N3 Cu3B -155.3(10) . .
C21 C15 N3 Cu3B 23.2(12) . .
C16 C15 N3 Cu3B 155.3(10) . 3_656
C21 C15 N3 Cu3B -26.1(12) . 3_656
Cu3A Cu3A N3 C19 -99.1(12) 3_656 .
O10 Cu3A N3 C19 -15.1(10) 3_656 .
N3 Cu3A N3 C19 -99.1(12) 3_656 .
O10 Cu3A N3 C19 -178.9(10) . .
Cu3A Cu3A N3 C15 91.9(10) 3_656 .
O10 Cu3A N3 C15 175.9(7) 3_656 .
N3 Cu3A N3 C15 91.9(10) 3_656 .
O10 Cu3A N3 C15 12.1(7) . .
O10 Cu3A N3 Cu3A 84.0(8) 3_656 3_656
N3 Cu3A N3 Cu3A 0.000(1) 3_656 3_656
O10 Cu3A N3 Cu3A -79.8(8) . 3_656
Cu3A Cu3A N3 Cu3B 0.7(9) 3_656 .
O10 Cu3A N3 Cu3B 84.7(6) 3_656 .
N3 Cu3A N3 Cu3B 0.7(9) 3_656 .
O10 Cu3A N3 Cu3B -79.1(6) . .
Cu3A Cu3A N3 Cu3B -178.6(18) 3_656 3_656
O10 Cu3A N3 Cu3B -94.6(14) 3_656 3_656
N3 Cu3A N3 Cu3B -178.6(18) 3_656 3_656
O10 Cu3A N3 Cu3B 101.7(13) . 3_656
Cu3B Cu3B N3 C19 104.4(11) 3_656 .
O10 Cu3B N3 C19 177.8(10) . .
N3 Cu3B N3 C19 104.4(11) 3_656 .
O10 Cu3B N3 C19 41.2(11) 3_656 .
I3B Cu3B N3 C19 -68.1(11) 2_645 .
Cu3B Cu3B N3 C15 -101.5(10) 3_656 .
O10 Cu3B N3 C15 -28.1(8) . .
N3 Cu3B N3 C15 -101.5(10) 3_656 .
O10 Cu3B N3 C15 -164.7(8) 3_656 .
I3B Cu3B N3 C15 86.0(8) 2_645 .
Cu3B Cu3B N3 Cu3A 0.5(7) 3_656 3_656
O10 Cu3B N3 Cu3A 73.9(12) . 3_656
N3 Cu3B N3 Cu3A 0.5(7) 3_656 3_656
O10 Cu3B N3 Cu3A -62.7(12) 3_656 3_656
I3B Cu3B N3 Cu3A -172.0(16) 2_645 3_656
Cu3B Cu3B N3 Cu3A -0.3(3) 3_656 .
O10 Cu3B N3 Cu3A 73.1(6) . .
N3 Cu3B N3 Cu3A -0.3(3) 3_656 .
O10 Cu3B N3 Cu3A -63.5(5) 3_656 .
I3B Cu3B N3 Cu3A -172.8(8) 2_645 .
O10 Cu3B N3 Cu3B 73.4(7) . 3_656
N3 Cu3B N3 Cu3B 0.0 3_656 3_656
O10 Cu3B N3 Cu3B -63.2(7) 3_656 3_656
I3B Cu3B N3 Cu3B -172.5(10) 2_645 3_656
O2 C6 O1 Cu2A 171.4(10) . .
C1 C6 O1 Cu2A -9.7(13) . .
O2 C6 O1 Cu2B -171.8(10) . .
C1 C6 O1 Cu2B 7.1(14) . .
O6 Cu2A O1 C6 113.6(18) 2_645 .
N1 Cu2A O1 C6 12.1(9) . .
N2 Cu2A O1 C6 177.8(8) 2_645 .
O6 Cu2A O1 Cu2B 15.5(11) 2_645 .
N1 Cu2A O1 Cu2B -86.0(12) . .
N2 Cu2A O1 Cu2B 79.7(12) 2_645 .
O6 Cu2B O1 C6 -102.2(16) 2_645 .
N2 Cu2B O1 C6 -173.6(9) 2_645 .
N1 Cu2B O1 C6 -8.3(9) . .
O6 Cu2B O1 Cu2A -13.3(9) 2_645 .
N2 Cu2B O1 Cu2A -84.8(12) 2_645 .
N1 Cu2B O1 Cu2A 80.6(12) . .
O4 C7 O3 Gd1 3.9(9) . .
C4 C7 O3 Gd1 -177.7(7) . .
O7 Gd1 O3 C7 -71.9(5) . .
O12 Gd1 O3 C7 67.1(5) . .
O13 Gd1 O3 C7 -2.5(6) . .
O2W Gd1 O3 C7 141.4(6) . .
O1W Gd1 O3 C7 -146.0(6) . .
O4 Gd1 O3 C7 -2.1(5) . .
O3W Gd1 O3 C7 112.3(6) . .
O4W Gd1 O3 C7 -116.9(5) . .
O3 C7 O4 Gd1 -3.9(9) . .
C4 C7 O4 Gd1 177.7(7) . .
O7 Gd1 O4 C7 100.8(5) . .
O12 Gd1 O4 C7 -97.6(5) . .
O13 Gd1 O4 C7 -178.2(5) . .
O2W Gd1 O4 C7 -37.6(6) . .
O1W Gd1 O4 C7 42.2(6) . .
O3 Gd1 O4 C7 2.1(5) . .
O3W Gd1 O4 C7 -128.9(5) . .
O4W Gd1 O4 C7 132.2(5) . .
O5 C13 O6 Cu2B -175.2(9) . 2_655
C8 C13 O6 Cu2B 5.0(12) . 2_655
O5 C13 O6 Cu2A 168.3(9) . 2_655
C8 C13 O6 Cu2A -11.6(12) . 2_655
O8 C14 O7 Gd1 16.4(16) . .
C11 C14 O7 Gd1 -165.5(6) . .
O12 Gd1 O7 C14 64.3(10) . .
O13 Gd1 O7 C14 10.8(9) . .
O2W Gd1 O7 C14 -160.0(9) . .
O1W Gd1 O7 C14 -141.2(10) . .
O3 Gd1 O7 C14 142.4(10) . .
O4 Gd1 O7 C14 91.0(10) . .
O3W Gd1 O7 C14 -41.0(11) . .
O4W Gd1 O7 C14 -65.2(9) . .
C7 Gd1 O7 C14 116.9(10) . .
O7 C14 O8 Cu1 4.8(13) . 3_566
C11 C14 O8 Cu1 -173.4(6) . 3_566
O9 C21 O10 Cu3A 171.0(10) . 3_656
C15 C21 O10 Cu3A -8.7(14) . 3_656
O9 C21 O10 Cu3A -171.2(10) . .
C15 C21 O10 Cu3A 9.2(14) . .
O9 C21 O10 Cu3B 154.5(11) . .
C15 C21 O10 Cu3B -25.1(14) . .
O9 C21 O10 Cu3B -155.8(11) . 3_656
C15 C21 O10 Cu3B 24.6(14) . 3_656
Cu3A Cu3A O10 C21 -92.6(11) 3_656 .
O10 Cu3A O10 C21 -92.6(11) 3_656 .
N3 Cu3A O10 C21 -175.6(9) 3_656 .
N3 Cu3A O10 C21 -11.8(9) . .
O10 Cu3A O10 Cu3A 0.000(2) 3_656 3_656
N3 Cu3A O10 Cu3A -83.0(8) 3_656 3_656
N3 Cu3A O10 Cu3A 80.8(8) . 3_656
Cu3A Cu3A O10 Cu3B -0.3(9) 3_656 .
O10 Cu3A O10 Cu3B -0.3(9) 3_656 .
N3 Cu3A O10 Cu3B -83.3(6) 3_656 .
N3 Cu3A O10 Cu3B 80.5(6) . .
Cu3A Cu3A O10 Cu3B 179.3(18) 3_656 3_656
O10 Cu3A O10 Cu3B 179.3(18) 3_656 3_656
N3 Cu3A O10 Cu3B 96.3(13) 3_656 3_656
N3 Cu3A O10 Cu3B -99.9(13) . 3_656
Cu3B Cu3B O10 C21 101.1(11) 3_656 .
N3 Cu3B O10 C21 29.1(9) . .
N3 Cu3B O10 C21 165.4(9) 3_656 .
O10 Cu3B O10 C21 101.1(11) 3_656 .
I3B Cu3B O10 C21 -80.4(9) 2_645 .
Cu3B Cu3B O10 Cu3A -0.2(6) 3_656 3_656
N3 Cu3B O10 Cu3A -72.2(12) . 3_656
N3 Cu3B O10 Cu3A 64.0(12) 3_656 3_656
O10 Cu3B O10 Cu3A -0.2(6) 3_656 3_656
I3B Cu3B O10 Cu3A 178.3(16) 2_645 3_656
Cu3B Cu3B O10 Cu3A 0.1(3) 3_656 .
N3 Cu3B O10 Cu3A -71.8(6) . .
N3 Cu3B O10 Cu3A 64.4(5) 3_656 .
O10 Cu3B O10 Cu3A 0.1(3) 3_656 .
I3B Cu3B O10 Cu3A 178.7(8) 2_645 .
N3 Cu3B O10 Cu3B -72.0(7) . 3_656
N3 Cu3B O10 Cu3B 64.3(7) 3_656 3_656
O10 Cu3B O10 Cu3B 0.0 3_656 3_656
I3B Cu3B O10 Cu3B 178.6(11) 2_645 3_656
O12 C20 O11 Cu1 -13.4(13) . .
C18 C20 O11 Cu1 166.9(6) . .
O8 Cu1 O11 C20 -123.2(7) 3_566 .
O13 Cu1 O11 C20 50.2(7) . .
O13 Cu1 O11 C20 114.5(18) 3_566 .
Cu1 Cu1 O11 C20 56.2(8) 3_566 .
O11 C20 O12 Gd1 -2.1(16) . .
C18 C20 O12 Gd1 177.7(7) . .
O7 Gd1 O12 C20 -73.1(10) . .
O13 Gd1 O12 C20 -19.4(10) . .
O2W Gd1 O12 C20 134.1(10) . .
O1W Gd1 O12 C20 149.2(9) . .
O3 Gd1 O12 C20 -150.9(10) . .
O4 Gd1 O12 C20 -99.8(10) . .
O3W Gd1 O12 C20 56.3(10) . .
O4W Gd1 O12 C20 32.4(11) . .
C7 Gd1 O12 C20 -126.1(10) . .
O8 Cu1 O13 Cu1 -62.6(17) 3_566 3_566
O11 Cu1 O13 Cu1 173.6(3) . 3_566
O13 Cu1 O13 Cu1 0.0 3_566 3_566
O8 Cu1 O13 Gd1 52.4(17) 3_566 .
O11 Cu1 O13 Gd1 -71.4(3) . .
O13 Cu1 O13 Gd1 115.1(3) 3_566 .
Cu1 Cu1 O13 Gd1 115.1(3) 3_566 .
O7 Gd1 O13 Cu1 -160.7(3) . .
O12 Gd1 O13 Cu1 52.8(2) . .
O2W Gd1 O13 Cu1 10.2(4) . .
O1W Gd1 O13 Cu1 -116.5(3) . .
O3 Gd1 O13 Cu1 126.4(3) . .
O4 Gd1 O13 Cu1 126.1(3) . .
O3W Gd1 O13 Cu1 -18.6(2) . .
O4W Gd1 O13 Cu1 -89.2(2) . .
C7 Gd1 O13 Cu1 125.3(2) . .
O7 Gd1 O13 Cu1 -52.3(2) . 3_566
O12 Gd1 O13 Cu1 161.2(3) . 3_566
O2W Gd1 O13 Cu1 118.6(4) . 3_566
O1W Gd1 O13 Cu1 -8.1(4) . 3_566
O3 Gd1 O13 Cu1 -125.2(3) . 3_566
O4 Gd1 O13 Cu1 -125.5(3) . 3_566
O3W Gd1 O13 Cu1 89.8(2) . 3_566
O4W Gd1 O13 Cu1 19.2(2) . 3_566
C7 Gd1 O13 Cu1 -126.3(3) . 3_566
